data_4022775
loop_
_publ_author_name
'Xiao-Ping Jiang'
'Ying Cheng'
'Gao-Feng Shi'
'Zhi-Mei Kang'

_publ_section_title
;
 A Versatile Strategy for Divergent and Diastereoselective
 Synthesis of Natural Product-Like Polyhydroxylated Indolizidines
;
_journal_name_full 'Journal of Organic Chemistry'
_journal_page_first 2212
_journal_page_last 2215
_journal_paper_doi 10.1021/jo0624290
_journal_volume 72
_journal_year 2007
_chemical_formula_sum 'C14 H21 N O5'
_chemical_formula_weight 283.32
_chemical_name_systematic
; 
 ? 
;
_space_group_IT_number 4
_symmetry_cell_setting monoclinic
_symmetry_space_group_name_Hall 'P 2yb'
_symmetry_space_group_name_H-M 'P 1 21 1'
_atom_sites_solution_hydrogens geom
_atom_sites_solution_primary direct
_atom_sites_solution_secondary difmap
_audit_creation_method SHELXL-97
_cell_angle_alpha 90.00
_cell_angle_beta 92.86(3)
_cell_angle_gamma 90.00
_cell_formula_units_Z 2
_cell_length_a 6.7769(14)
_cell_length_b 9.5119(19)
_cell_length_c 11.533(2)
_cell_measurement_reflns_used 3058
_cell_measurement_temperature 293(2)
_cell_measurement_theta_max 27.34
_cell_measurement_theta_min 1.77
_cell_volume 742.5(3)
_computing_cell_refinement 'Rapid Auto(Rigaku 2001)'
_computing_data_collection 'Rapid Auto(Rigaku 2001)'
_computing_data_reduction 'Rapid Auto(Rigaku 2001)'
_computing_structure_refinement 'SHELXL-97 (Sheldrick, 1997)'
_computing_structure_solution 'SHELXS-97 (Sheldrick, 1990)'
_diffrn_ambient_temperature 293(2)
_diffrn_measured_fraction_theta_full 0.995
_diffrn_measured_fraction_theta_max 0.995
_diffrn_measurement_device_type 'Rigaku raxis Rapid IP'
_diffrn_measurement_method oscillation
_diffrn_radiation_monochromator graphite
_diffrn_radiation_source 'Rotating Anode'
_diffrn_radiation_type MoK\a
_diffrn_radiation_wavelength 0.71073
_diffrn_reflns_av_R_equivalents 0.0000
_diffrn_reflns_av_sigmaI/netI 0.0345
_diffrn_reflns_limit_h_max 8
_diffrn_reflns_limit_h_min -8
_diffrn_reflns_limit_k_max 12
_diffrn_reflns_limit_k_min -12
_diffrn_reflns_limit_l_max 14
_diffrn_reflns_limit_l_min -14
_diffrn_reflns_number 3058
_diffrn_reflns_theta_full 27.34
_diffrn_reflns_theta_max 27.34
_diffrn_reflns_theta_min 1.77
_exptl_absorpt_coefficient_mu 0.096
_exptl_absorpt_correction_T_max 0.9736
_exptl_absorpt_correction_T_min 0.9500
_exptl_absorpt_correction_type empirical
_exptl_absorpt_process_details abscor
_exptl_crystal_colour colorless
_exptl_crystal_density_diffrn 1.267
_exptl_crystal_density_method 'not measured'
_exptl_crystal_description block
_exptl_crystal_F_000 304
_exptl_crystal_size_max 0.54
_exptl_crystal_size_mid 0.37
_exptl_crystal_size_min 0.28
_refine_diff_density_max 0.159
_refine_diff_density_min -0.235
_refine_diff_density_rms 0.045
_refine_ls_abs_structure_details 'Flack H D (1983), Acta Cryst. A39, 876-881'
_refine_ls_abs_structure_Flack -1.3(14)
_refine_ls_extinction_method none
_refine_ls_goodness_of_fit_ref 1.091
_refine_ls_hydrogen_treatment constr
_refine_ls_matrix_type full
_refine_ls_number_parameters 181
_refine_ls_number_reflns 3058
_refine_ls_number_restraints 1
_refine_ls_restrained_S_all 1.091
_refine_ls_R_factor_all 0.0649
_refine_ls_R_factor_gt 0.0495
_refine_ls_shift/su_max 0.000
_refine_ls_shift/su_mean 0.000
_refine_ls_structure_factor_coef Fsqd
_refine_ls_weighting_details 'calc w=1/[\s^2^(Fo^2^)+(0.0550P)^2^+0.1144P] where P=(Fo^2^+2Fc^2^)/3'
_refine_ls_weighting_scheme calc
_refine_ls_wR_factor_gt 0.1172
_refine_ls_wR_factor_ref 0.1232
_reflns_number_gt 2413
_reflns_number_total 3058
_reflns_threshold_expression >2sigma(I)
_cod_data_source_file jo0624290si20070116_102052.cif
_cod_data_source_block a
_cod_depositor_comments
;
The following automatic conversions were performed:
'_symmetry_cell_setting' value 'Monoclinic' changed to 'monoclinic'
according to '/home/saulius/struct/CIF-dictionaries/cif_core.dic'
dictionary named 'cif_core.dic' version 2.4.1 from 2010-06-29.

Automatic conversion script
Id: cif_fix_enum 1527 2010-12-29 10:47:43Z saulius 
;
_cod_original_sg_symbol_H-M 'P 21'
_cod_database_code 4022775

loop_
_symmetry_equiv_pos_as_xyz
'x, y, z'
'-x, y+1/2, -z'

loop_
_atom_site_label
_atom_site_type_symbol
_atom_site_fract_x
_atom_site_fract_y
_atom_site_fract_z
_atom_site_U_iso_or_equiv
_atom_site_adp_type
_atom_site_occupancy
_atom_site_symmetry_multiplicity
_atom_site_calc_flag
_atom_site_refinement_flags
N1 N -0.0798(3) 0.1839(2) 0.20084(18) 0.0483(5) Uani 1 1 d .
O1 O 0.0212(3) 0.11720(19) 0.45688(16) 0.0542(5) Uani 1 1 d .
O2 O 0.2403(2) 0.26390(19) 0.38199(14) 0.0470(4) Uani 1 1 d .
O3 O 0.4694(3) 0.4774(2) 0.22469(18) 0.0661(6) Uani 1 1 d .
O4 O 0.1819(3) 0.5921(2) 0.19426(17) 0.0600(5) Uani 1 1 d .
O5 O -0.0818(4) -0.0402(3) 0.1390(2) 0.0825(7) Uani 1 1 d .
C1 C 0.2138(4) 0.1746(3) 0.4792(2) 0.0463(6) Uani 1 1 d .
C2 C 0.0538(4) 0.3262(3) 0.3515(2) 0.0430(6) Uani 1 1 d .
H2A H 0.0423 0.4210 0.3840 0.052 Uiso 1 1 calc R
C3 C 0.0092(3) 0.3240(3) 0.2194(2) 0.0419(5) Uani 1 1 d .
H3A H -0.0948 0.3935 0.2021 0.050 Uiso 1 1 calc R
C4 C 0.1798(4) 0.3563(3) 0.1396(2) 0.0444(6) Uani 1 1 d .
H4A H 0.1187 0.3899 0.0659 0.053 Uiso 1 1 calc R
C5 C 0.3010(4) 0.2259(3) 0.1111(2) 0.0510(7) Uani 1 1 d .
H5A H 0.3646 0.1897 0.1832 0.061 Uiso 1 1 calc R
C6 C 0.1568(5) 0.1145(3) 0.0614(2) 0.0641(8) Uani 1 1 d .
H6A H 0.1015 0.1474 -0.0129 0.077 Uiso 1 1 calc R
H6B H 0.2303 0.0292 0.0473 0.077 Uiso 1 1 calc R
C7 C -0.0097(4) 0.0792(3) 0.1373(2) 0.0570(7) Uani 1 1 d .
C8 C -0.2121(4) 0.1619(4) 0.2953(2) 0.0567(7) Uani 1 1 d .
H8A H -0.2386 0.0626 0.3060 0.068 Uiso 1 1 calc R
H8B H -0.3364 0.2108 0.2804 0.068 Uiso 1 1 calc R
C9 C -0.0988(4) 0.2227(3) 0.4008(2) 0.0483(6) Uani 1 1 d .
H9A H -0.1860 0.2690 0.4544 0.058 Uiso 1 1 calc R
C10 C 0.2236(5) 0.2584(4) 0.5907(2) 0.0639(8) Uani 1 1 d .
H10A H 0.1221 0.3289 0.5873 0.096 Uiso 1 1 calc R
H10B H 0.3505 0.3028 0.6005 0.096 Uiso 1 1 calc R
H10C H 0.2043 0.1967 0.6550 0.096 Uiso 1 1 calc R
C11 C 0.3638(4) 0.0573(3) 0.4771(3) 0.0629(8) Uani 1 1 d .
H11A H 0.3485 0.0077 0.4047 0.094 Uiso 1 1 calc R
H11B H 0.3437 -0.0065 0.5399 0.094 Uiso 1 1 calc R
H11C H 0.4946 0.0960 0.4853 0.094 Uiso 1 1 calc R
C12 C 0.2994(4) 0.4775(3) 0.1908(2) 0.0478(6) Uani 1 1 d .
C13 C 0.2666(5) 0.7165(3) 0.2463(3) 0.0717(9) Uani 1 1 d .
H13A H 0.1706 0.7908 0.2427 0.108 Uiso 1 1 calc R
H13B H 0.3799 0.7443 0.2051 0.108 Uiso 1 1 calc R
H13C H 0.3060 0.6978 0.3259 0.108 Uiso 1 1 calc R
C14 C 0.4610(5) 0.2570(5) 0.0256(3) 0.0756(10) Uani 1 1 d .
H14A H 0.5530 0.3239 0.0594 0.113 Uiso 1 1 calc R
H14B H 0.4010 0.2949 -0.0448 0.113 Uiso 1 1 calc R
H14C H 0.5295 0.1717 0.0086 0.113 Uiso 1 1 calc R

loop_
_atom_site_aniso_label
_atom_site_aniso_U_11
_atom_site_aniso_U_22
_atom_site_aniso_U_33
_atom_site_aniso_U_23
_atom_site_aniso_U_13
_atom_site_aniso_U_12
N1 0.0426(11) 0.0512(13) 0.0503(12) 0.0022(10) -0.0075(9) -0.0035(10)
O1 0.0484(10) 0.0535(12) 0.0603(11) 0.0154(9) -0.0025(8) -0.0110(9)
O2 0.0416(9) 0.0585(11) 0.0409(8) 0.0076(9) 0.0017(7) -0.0066(8)
O3 0.0480(11) 0.0711(14) 0.0777(13) 0.0080(12) -0.0102(10) -0.0084(10)
O4 0.0594(12) 0.0529(12) 0.0671(12) -0.0023(10) -0.0032(10) -0.0022(10)
O5 0.1084(19) 0.0562(14) 0.0815(16) -0.0167(12) -0.0084(14) -0.0172(14)
C1 0.0466(13) 0.0527(15) 0.0397(12) 0.0092(12) 0.0034(10) -0.0058(12)
C2 0.0459(13) 0.0401(13) 0.0434(13) -0.0017(11) 0.0061(10) -0.0023(11)
C3 0.0388(12) 0.0414(13) 0.0451(13) 0.0052(11) -0.0019(10) 0.0048(10)
C4 0.0453(13) 0.0532(16) 0.0343(11) 0.0068(11) -0.0028(10) 0.0043(11)
C5 0.0505(14) 0.0636(18) 0.0386(12) -0.0030(12) -0.0019(10) 0.0078(13)
C6 0.075(2) 0.067(2) 0.0506(15) -0.0146(16) -0.0024(14) 0.0113(17)
C7 0.0631(18) 0.0548(18) 0.0512(15) -0.0087(13) -0.0168(13) -0.0008(14)
C8 0.0389(13) 0.0640(18) 0.0669(17) 0.0088(15) 0.0002(12) -0.0044(13)
C9 0.0417(13) 0.0500(15) 0.0539(14) 0.0013(13) 0.0102(11) 0.0008(11)
C10 0.0710(19) 0.076(2) 0.0449(14) -0.0036(15) 0.0041(13) -0.0051(17)
C11 0.0600(18) 0.061(2) 0.0665(17) 0.0070(15) -0.0067(14) 0.0054(15)
C12 0.0525(15) 0.0530(16) 0.0383(13) 0.0071(12) 0.0049(11) -0.0017(13)
C13 0.084(2) 0.058(2) 0.0737(19) -0.0060(16) 0.0063(16) -0.0074(17)
C14 0.0661(19) 0.106(3) 0.0561(17) -0.002(2) 0.0178(14) 0.015(2)

loop_
_atom_type_symbol
_atom_type_description
_atom_type_scat_dispersion_real
_atom_type_scat_dispersion_imag
_atom_type_scat_source
C C 0.0033 0.0016 'International Tables Vol C Tables 4.2.6.8 and 6.1.1.4'
H H 0.0000 0.0000 'International Tables Vol C Tables 4.2.6.8 and 6.1.1.4'
N N 0.0061 0.0033 'International Tables Vol C Tables 4.2.6.8 and 6.1.1.4'
O O 0.0106 0.0060 'International Tables Vol C Tables 4.2.6.8 and 6.1.1.4'

loop_
_geom_angle_atom_site_label_1
_geom_angle_atom_site_label_2
_geom_angle_atom_site_label_3
_geom_angle
C7 N1 C8 123.4(2)
C7 N1 C3 126.8(2)
C8 N1 C3 106.5(2)
C9 O1 C1 107.95(18)
C2 O2 C1 107.30(17)
C12 O4 C13 117.0(2)
O2 C1 O1 103.65(19)
O2 C1 C11 108.4(2)
O1 C1 C11 108.9(2)
O2 C1 C10 110.7(2)
O1 C1 C10 110.9(2)
C11 C1 C10 113.7(2)
O2 C2 C3 111.51(19)
O2 C2 C9 104.12(19)
C3 C2 C9 104.6(2)
N1 C3 C2 102.44(19)
N1 C3 C4 114.0(2)
C2 C3 C4 118.1(2)
C12 C4 C5 114.7(2)
C12 C4 C3 108.8(2)
C5 C4 C3 113.1(2)
C14 C5 C4 112.7(3)
C14 C5 C6 110.6(2)
C4 C5 C6 107.5(2)
C7 C6 C5 114.9(2)
O5 C7 N1 121.5(3)
O5 C7 C6 121.6(3)
N1 C7 C6 116.8(3)
N1 C8 C9 103.8(2)
O1 C9 C8 110.4(2)
O1 C9 C2 103.71(19)
C8 C9 C2 105.5(2)
O3 C12 O4 123.4(3)
O3 C12 C4 127.9(3)
O4 C12 C4 108.7(2)

loop_
_geom_bond_atom_site_label_1
_geom_bond_atom_site_label_2
_geom_bond_distance
N1 C7 1.338(4)
N1 C8 1.460(3)
N1 C3 1.474(3)
O1 C9 1.426(3)
O1 C1 1.427(3)
O2 C2 1.424(3)
O2 C1 1.425(3)
O3 C12 1.198(3)
O4 C12 1.352(3)
O4 C13 1.434(4)
O5 C7 1.237(4)
C1 C11 1.511(4)
C1 C10 1.511(4)
C2 C3 1.539(3)
C2 C9 1.556(3)
C3 C4 1.544(3)
C4 C12 1.513(4)
C4 C5 1.533(4)
C5 C14 1.530(4)
C5 C6 1.533(4)
C6 C7 1.500(4)
C8 C9 1.521(4)

loop_
_cod_related_entry_id
_cod_related_entry_database
_cod_related_entry_code
1 ChemSpider 17270000
